data_2205157
loop_
_publ_author_name
'Sun, Yu-Xi'

_publ_section_title
;Bis[4-bromo-2-(pyridin-2-ylmethyliminomethyl)phenolato-\k^3^<i>N</i>,<i>N</i>',<i>O</i>]cobalt(III)
 nitrate
;
_journal_issue 2
_journal_name_full 'Acta Crystallographica Section E'
_journal_page_first m335
_journal_page_last m337
_journal_paper_doi 10.1107/S1600536805001182
_journal_volume 61
_journal_year 2005
_chemical_formula_iupac '[Co (C13 H10 Br N2 O)2] N O3'
_chemical_formula_moiety 'C26 H20 Br2 Co N4 O2 + , N O3 -'
_chemical_formula_sum 'C26 H20 Br2 Co N5 O5'
_chemical_formula_weight 701.22
_chemical_name_systematic
;Bis[4-bromo-2-(pyridin-2-ylmethyliminomethyl)phenolato-\k^3^N,N',O]cobalt(III)
nitrate
;
_space_group_IT_number 86
_symmetry_cell_setting tetragonal
_symmetry_space_group_name_Hall '-P 4bc'
_symmetry_space_group_name_H-M 'P 42/n :2'
_atom_sites_solution_hydrogens geom
_atom_sites_solution_primary direct
_atom_sites_solution_secondary difmap
_audit_creation_method SHELXL97
_cell_angle_alpha 90.00
_cell_angle_beta 90.00
_cell_angle_gamma 90.00
_cell_formula_units_Z 8
_cell_length_a 17.6100(10)
_cell_length_b 17.6100(10)
_cell_length_c 17.2060(10)
_cell_measurement_reflns_used 6091
_cell_measurement_temperature 295(2)
_cell_measurement_theta_max 23.982
_cell_measurement_theta_min 2.313
_cell_volume 5335.8(5)
_computing_cell_refinement SMART
_computing_data_collection 'SMART (Bruker, 2002)'
_computing_data_reduction 'SAINT (Bruker, 2002)'
_computing_molecular_graphics 'SHELXTL (Bruker, 2002)'
_computing_publication_material SHELXTL
_computing_structure_refinement 'SHELXL97 (Sheldrick, 1997)'
_computing_structure_solution 'SHELXS97 (Sheldrick, 1997)'
_diffrn_ambient_temperature 295(2)
_diffrn_measured_fraction_theta_full 1.000
_diffrn_measured_fraction_theta_max 1.000
_diffrn_measurement_device_type 'Bruker SMART CCD area-detector'
_diffrn_measurement_method '\f and \w'
_diffrn_radiation_monochromator graphite
_diffrn_radiation_source 'fine-focus sealed tube'
_diffrn_radiation_type MoK\a
_diffrn_radiation_wavelength 0.71073
_diffrn_reflns_av_R_equivalents 0.0438
_diffrn_reflns_av_sigmaI/netI 0.0266
_diffrn_reflns_limit_h_max 22
_diffrn_reflns_limit_h_min -22
_diffrn_reflns_limit_k_max 22
_diffrn_reflns_limit_k_min -22
_diffrn_reflns_limit_l_max 22
_diffrn_reflns_limit_l_min -22
_diffrn_reflns_number 60680
_diffrn_reflns_theta_full 27.50
_diffrn_reflns_theta_max 27.50
_diffrn_reflns_theta_min 1.64
_diffrn_standards_decay_% 0
_diffrn_standards_number 0
_exptl_absorpt_coefficient_mu 3.685
_exptl_absorpt_correction_T_max 0.515
_exptl_absorpt_correction_T_min 0.393
_exptl_absorpt_correction_type multi-scan
_exptl_absorpt_process_details '(SADABS; Sheldrick, 1996)'
_exptl_crystal_colour brown
_exptl_crystal_density_diffrn 1.746
_exptl_crystal_density_meas ?
_exptl_crystal_density_method .
_exptl_crystal_description block
_exptl_crystal_F_000 2784
_exptl_crystal_size_max 0.28
_exptl_crystal_size_mid 0.19
_exptl_crystal_size_min 0.18
_refine_diff_density_max 0.782
_refine_diff_density_min -0.393
_refine_ls_extinction_method none
_refine_ls_goodness_of_fit_ref 1.033
_refine_ls_hydrogen_treatment constr
_refine_ls_matrix_type full
_refine_ls_number_parameters 352
_refine_ls_number_reflns 6123
_refine_ls_number_restraints 0
_refine_ls_restrained_S_all 1.033
_refine_ls_R_factor_all 0.0667
_refine_ls_R_factor_gt 0.0392
_refine_ls_shift/su_max 0.001
_refine_ls_shift/su_mean 0.000
_refine_ls_structure_factor_coef Fsqd
_refine_ls_weighting_details 'calc w = 1/[\s^2^(Fo^2^)+(0.0459P)^2^+4.6927P] where P = (Fo^2^+2Fc^2^)/3'
_refine_ls_weighting_scheme calc
_refine_ls_wR_factor_gt 0.0902
_refine_ls_wR_factor_ref 0.1045
_reflns_number_gt 4296
_reflns_number_total 6123
_reflns_threshold_expression I>2\s(I)
_cod_data_source_file su6156.cif
_cod_data_source_block I
_cod_original_cell_volume 5336.0(5)
_cod_original_sg_symbol_H-M 'P 42/n'
_cod_database_code 2205157
_cod_database_fobs_code 2205157

loop_
_symmetry_equiv_pos_as_xyz
'x, y, z'
'-x+1/2, -y+1/2, z'
'-y, x+1/2, z+1/2'
'y+1/2, -x, z+1/2'
'-x, -y, -z'
'x-1/2, y-1/2, -z'
'y, -x-1/2, -z-1/2'
'-y-1/2, x, -z-1/2'

loop_
_atom_site_label
_atom_site_fract_x
_atom_site_fract_y
_atom_site_fract_z
_atom_site_U_iso_or_equiv
_atom_site_adp_type
_atom_site_calc_flag
_atom_site_refinement_flags
_atom_site_occupancy
_atom_site_type_symbol
Co1 0.82496(2) 0.00805(2) 0.23972(2) 0.03688(11) Uani d . 1 Co
Br1 0.85340(2) -0.09042(2) -0.17142(2) 0.06247(13) Uani d . 1 Br
Br2 0.82237(3) -0.14025(3) 0.63260(2) 0.08018(16) Uani d . 1 Br
N1 0.74017(14) -0.00878(15) 0.17427(14) 0.0397(6) Uani d . 1 N
N2 0.75121(14) 0.06502(14) 0.30132(15) 0.0405(6) Uani d . 1 N
N3 0.90744(14) 0.02334(14) 0.30854(15) 0.0385(6) Uani d . 1 N
N4 0.86023(14) 0.10333(15) 0.19422(15) 0.0415(6) Uani d . 1 N
N5 0.6500(2) 0.08904(19) 0.0017(2) 0.0626(9) Uani d . 1 N
O1 0.89300(12) -0.04473(13) 0.17300(13) 0.0462(5) Uani d . 1 O
O2 0.79632(13) -0.08270(12) 0.28953(13) 0.0474(5) Uani d . 1 O
O3 0.6046(3) 0.0795(3) 0.0521(3) 0.156(2) Uani d . 1 O
O4 0.6979(2) 0.1379(2) 0.0079(2) 0.1117(13) Uani d . 1 O
O5 0.6507(3) 0.0502(2) -0.0553(3) 0.1287(17) Uani d . 1 O
C1 0.88128(17) -0.05343(17) 0.09860(18) 0.0404(7) Uani d . 1 C
C2 0.94350(19) -0.0722(2) 0.0504(2) 0.0533(8) Uani d . 1 C
H2 0.9914 -0.0770 0.0727 0.064 Uiso calc R 1 H
C3 0.9357(2) -0.0836(2) -0.0274(2) 0.0559(9) Uani d . 1 C
H3 0.9779 -0.0964 -0.0572 0.067 Uiso calc R 1 H
C4 0.8648(2) -0.07611(19) -0.06245(19) 0.0472(8) Uani d . 1 C
C5 0.80266(18) -0.05957(18) -0.01870(18) 0.0436(7) Uani d . 1 C
H5 0.7552 -0.0561 -0.0422 0.052 Uiso calc R 1 H
C6 0.80968(17) -0.04768(17) 0.06154(18) 0.0398(7) Uani d . 1 C
C7 0.74138(17) -0.03265(17) 0.10415(18) 0.0404(7) Uani d . 1 C
H7 0.6952 -0.0408 0.0793 0.049 Uiso calc R 1 H
C8 0.66756(17) 0.0002(2) 0.21437(19) 0.0472(8) Uani d . 1 C
H8A 0.6513 -0.0480 0.2361 0.057 Uiso calc R 1 H
H8B 0.6290 0.0177 0.1783 0.057 Uiso calc R 1 H
C9 0.67869(18) 0.05692(19) 0.27742(18) 0.0436(7) Uani d . 1 C
C10 0.6212(2) 0.0990(2) 0.3094(2) 0.0570(9) Uani d . 1 C
H10 0.5718 0.0936 0.2911 0.068 Uiso calc R 1 H
C11 0.6363(2) 0.1490(2) 0.3682(2) 0.0654(11) Uani d . 1 C
H11 0.5976 0.1779 0.3902 0.079 Uiso calc R 1 H
C12 0.7099(2) 0.1556(2) 0.3939(2) 0.0634(10) Uani d . 1 C
H12 0.7214 0.1882 0.4348 0.076 Uiso calc R 1 H
C13 0.7663(2) 0.1140(2) 0.3591(2) 0.0520(8) Uani d . 1 C
H13 0.8162 0.1199 0.3759 0.062 Uiso calc R 1 H
C14 0.80403(17) -0.09252(17) 0.36387(19) 0.0406(7) Uani d . 1 C
C15 0.75451(19) -0.14262(19) 0.4024(2) 0.0516(8) Uani d . 1 C
H15 0.7173 -0.1678 0.3740 0.062 Uiso calc R 1 H
C16 0.7597(2) -0.1552(2) 0.4808(2) 0.0555(9) Uani d . 1 C
H16 0.7254 -0.1875 0.5051 0.067 Uiso calc R 1 H
C17 0.8158(2) -0.1200(2) 0.5241(2) 0.0517(8) Uani d . 1 C
C18 0.8662(2) -0.07200(19) 0.4899(2) 0.0485(8) Uani d . 1 C
H18 0.9043 -0.0494 0.5194 0.058 Uiso calc R 1 H
C19 0.86067(17) -0.05660(18) 0.41019(19) 0.0406(7) Uani d . 1 C
C20 0.91502(18) -0.00592(18) 0.37599(18) 0.0424(7) Uani d . 1 C
H20 0.9582 0.0063 0.4045 0.051 Uiso calc R 1 H
C21 0.96561(18) 0.0738(2) 0.2772(2) 0.0481(8) Uani d . 1 C
H21A 1.0044 0.0446 0.2507 0.058 Uiso calc R 1 H
H21B 0.9895 0.1021 0.3190 0.058 Uiso calc R 1 H
C22 0.92811(18) 0.12686(19) 0.22182(19) 0.0450(7) Uani d . 1 C
C23 0.9596(2) 0.1950(2) 0.1988(2) 0.0592(9) Uani d . 1 C
H23 1.0063 0.2106 0.2182 0.071 Uiso calc R 1 H
C24 0.9208(3) 0.2393(2) 0.1468(3) 0.0712(12) Uani d . 1 C
H24 0.9408 0.2857 0.1310 0.085 Uiso calc R 1 H
C25 0.8523(2) 0.2150(2) 0.1183(3) 0.0674(11) Uani d . 1 C
H25 0.8259 0.2443 0.0824 0.081 Uiso calc R 1 H
C26 0.8231(2) 0.1468(2) 0.1434(2) 0.0547(9) Uani d . 1 C
H26 0.7764 0.1306 0.1245 0.066 Uiso calc R 1 H

loop_
_atom_site_aniso_label
_atom_site_aniso_U_11
_atom_site_aniso_U_22
_atom_site_aniso_U_33
_atom_site_aniso_U_12
_atom_site_aniso_U_13
_atom_site_aniso_U_23
Co1 0.0326(2) 0.0395(2) 0.0386(2) -0.00190(17) -0.00526(17) -0.00084(17)
Br1 0.0686(3) 0.0741(3) 0.0447(2) -0.00842(19) 0.00930(17) -0.00709(17)
Br2 0.1017(4) 0.0880(3) 0.0508(2) 0.0113(3) 0.0160(2) 0.0146(2)
N1 0.0317(13) 0.0479(15) 0.0394(14) 0.0010(11) -0.0046(10) -0.0025(11)
N2 0.0401(14) 0.0411(14) 0.0404(14) -0.0034(11) -0.0018(11) -0.0001(11)
N3 0.0335(13) 0.0415(14) 0.0407(14) -0.0044(11) -0.0051(11) -0.0010(11)
N4 0.0407(14) 0.0420(14) 0.0420(14) 0.0011(11) 0.0008(11) 0.0015(11)
N5 0.069(2) 0.0502(19) 0.068(2) 0.0141(17) -0.0231(18) 0.0060(17)
O1 0.0377(12) 0.0520(13) 0.0490(13) 0.0065(10) -0.0084(10) -0.0058(10)
O2 0.0499(13) 0.0409(12) 0.0513(14) -0.0099(10) -0.0119(11) 0.0023(10)
O3 0.125(4) 0.191(5) 0.152(4) 0.064(3) 0.046(3) 0.096(4)
O4 0.116(3) 0.078(2) 0.141(4) -0.014(2) -0.041(3) -0.007(2)
O5 0.142(4) 0.107(3) 0.136(3) 0.050(3) -0.079(3) -0.059(3)
C1 0.0411(17) 0.0363(16) 0.0437(18) 0.0006(13) -0.0016(13) -0.0021(13)
C2 0.0376(17) 0.062(2) 0.061(2) 0.0011(15) -0.0004(16) -0.0051(18)
C3 0.0447(19) 0.063(2) 0.060(2) -0.0010(16) 0.0137(17) -0.0090(18)
C4 0.053(2) 0.0462(18) 0.0421(18) -0.0057(15) 0.0043(15) -0.0012(14)
C5 0.0428(17) 0.0443(18) 0.0439(18) -0.0014(14) -0.0041(14) -0.0032(14)
C6 0.0383(16) 0.0372(16) 0.0438(17) -0.0010(12) -0.0025(13) -0.0016(13)
C7 0.0355(16) 0.0425(17) 0.0432(17) -0.0018(13) -0.0078(13) -0.0020(14)
C8 0.0341(16) 0.063(2) 0.0445(18) -0.0039(15) -0.0008(14) -0.0055(15)
C9 0.0387(17) 0.0496(18) 0.0424(17) 0.0003(14) 0.0018(13) 0.0021(14)
C10 0.0436(19) 0.065(2) 0.062(2) 0.0034(17) 0.0054(17) -0.0043(19)
C11 0.056(2) 0.062(2) 0.078(3) 0.0072(19) 0.015(2) -0.016(2)
C12 0.069(3) 0.055(2) 0.066(2) -0.0025(19) 0.006(2) -0.0186(19)
C13 0.052(2) 0.051(2) 0.053(2) -0.0072(16) -0.0013(16) -0.0082(16)
C14 0.0376(16) 0.0366(16) 0.0475(18) 0.0034(13) -0.0027(14) 0.0021(13)
C15 0.0476(19) 0.0449(19) 0.062(2) -0.0043(15) 0.0004(16) 0.0034(16)
C16 0.052(2) 0.0428(19) 0.071(2) 0.0023(16) 0.0142(18) 0.0097(17)
C17 0.058(2) 0.0489(19) 0.0480(19) 0.0124(17) 0.0076(16) 0.0054(16)
C18 0.051(2) 0.0469(19) 0.0479(19) 0.0048(15) -0.0008(15) -0.0009(15)
C19 0.0364(16) 0.0406(16) 0.0449(18) 0.0028(13) -0.0024(13) 0.0024(13)
C20 0.0366(16) 0.0454(18) 0.0453(18) 0.0000(13) -0.0093(13) -0.0029(14)
C21 0.0358(16) 0.057(2) 0.0512(19) -0.0104(15) -0.0020(14) 0.0041(16)
C22 0.0433(18) 0.0466(18) 0.0450(18) -0.0031(14) 0.0040(14) -0.0015(14)
C23 0.053(2) 0.053(2) 0.071(2) -0.0089(17) 0.0061(19) 0.0028(19)
C24 0.077(3) 0.050(2) 0.087(3) -0.009(2) 0.010(2) 0.014(2)
C25 0.073(3) 0.058(2) 0.071(3) 0.006(2) 0.001(2) 0.021(2)
C26 0.057(2) 0.053(2) 0.054(2) 0.0035(17) -0.0040(17) 0.0069(17)

loop_
_atom_type_symbol
_atom_type_description
_atom_type_scat_dispersion_real
_atom_type_scat_dispersion_imag
_atom_type_scat_source
C C 0.0033 0.0016 'International Tables Vol C Tables 4.2.6.8 and 6.1.1.4'
H H 0.0000 0.0000 'International Tables Vol C Tables 4.2.6.8 and 6.1.1.4'
N N 0.0061 0.0033 'International Tables Vol C Tables 4.2.6.8 and 6.1.1.4'
O O 0.0106 0.0060 'International Tables Vol C Tables 4.2.6.8 and 6.1.1.4'
Co Co 0.3494 0.9721 'International Tables Vol C Tables 4.2.6.8 and 6.1.1.4'
Br Br -0.2901 2.4595 'International Tables Vol C Tables 4.2.6.8 and 6.1.1.4'

loop_
_geom_angle_atom_site_label_1
_geom_angle_atom_site_label_2
_geom_angle_atom_site_label_3
_geom_angle
_geom_angle_publ_flag
O2 Co1 N3 92.38(10) y
O2 Co1 N1 85.79(10) y
N3 Co1 N1 177.71(11) y
O2 Co1 O1 91.65(10) y
N3 Co1 O1 87.92(10) y
N1 Co1 O1 93.51(10) y
O2 Co1 N4 175.72(10) y
N3 Co1 N4 83.37(11) y
N1 Co1 N4 98.45(11) y
O1 Co1 N4 88.71(10) y
O2 Co1 N2 90.62(10) y
N3 Co1 N2 95.61(11) y
N1 Co1 N2 83.04(11) y
O1 Co1 N2 175.73(10) y
N4 Co1 N2 89.30(11) y
C7 N1 C8 119.7(3) ?
C7 N1 Co1 126.9(2) ?
C8 N1 Co1 113.09(19) ?
C13 N2 C9 118.8(3) ?
C13 N2 Co1 126.9(2) ?
C9 N2 Co1 114.2(2) ?
C20 N3 C21 120.5(3) ?
C20 N3 Co1 126.3(2) ?
C21 N3 Co1 113.2(2) ?
C26 N4 C22 119.2(3) ?
C26 N4 Co1 126.9(2) ?
C22 N4 Co1 113.8(2) ?
O3 N5 O5 121.5(5) ?
O3 N5 O4 120.3(5) ?
O5 N5 O4 118.1(5) ?
C1 O1 Co1 123.34(19) ?
C14 O2 Co1 122.27(19) ?
O1 C1 C2 118.7(3) ?
O1 C1 C6 125.0(3) ?
C2 C1 C6 116.3(3) ?
C3 C2 C1 122.3(3) ?
C3 C2 H2 118.9 ?
C1 C2 H2 118.9 ?
C2 C3 C4 120.2(3) ?
C2 C3 H3 119.9 ?
C4 C3 H3 119.9 ?
C5 C4 C3 120.1(3) ?
C5 C4 Br1 119.3(3) ?
C3 C4 Br1 120.6(3) ?
C4 C5 C6 120.4(3) ?
C4 C5 H5 119.8 ?
C6 C5 H5 119.8 ?
C5 C6 C1 120.7(3) ?
C5 C6 C7 117.2(3) ?
C1 C6 C7 122.0(3) ?
N1 C7 C6 123.9(3) ?
N1 C7 H7 118.1 ?
C6 C7 H7 118.1 ?
N1 C8 C9 107.5(3) ?
N1 C8 H8A 110.2 ?
C9 C8 H8A 110.2 ?
N1 C8 H8B 110.2 ?
C9 C8 H8B 110.2 ?
H8A C8 H8B 108.5 ?
N2 C9 C10 121.3(3) ?
N2 C9 C8 114.7(3) ?
C10 C9 C8 124.0(3) ?
C11 C10 C9 120.2(4) ?
C11 C10 H10 119.9 ?
C9 C10 H10 119.9 ?
C10 C11 C12 118.4(3) ?
C10 C11 H11 120.8 ?
C12 C11 H11 120.8 ?
C13 C12 C11 119.8(4) ?
C13 C12 H12 120.1 ?
C11 C12 H12 120.1 ?
N2 C13 C12 121.5(3) ?
N2 C13 H13 119.2 ?
C12 C13 H13 119.2 ?
O2 C14 C15 118.9(3) ?
O2 C14 C19 124.4(3) ?
C15 C14 C19 116.7(3) ?
C16 C15 C14 121.6(3) ?
C16 C15 H15 119.2 ?
C14 C15 H15 119.2 ?
C15 C16 C17 120.4(3) ?
C15 C16 H16 119.8 ?
C17 C16 H16 119.8 ?
C18 C17 C16 120.8(3) ?
C18 C17 Br2 120.1(3) ?
C16 C17 Br2 119.1(3) ?
C17 C18 C19 119.9(3) ?
C17 C18 H18 120.1 ?
C19 C18 H18 120.1 ?
C18 C19 C14 120.7(3) ?
C18 C19 C20 118.4(3) ?
C14 C19 C20 120.9(3) ?
N3 C20 C19 123.6(3) ?
N3 C20 H20 118.2 ?
C19 C20 H20 118.2 ?
N3 C21 C22 107.9(3) ?
N3 C21 H21A 110.1 ?
C22 C21 H21A 110.1 ?
N3 C21 H21B 110.1 ?
C22 C21 H21B 110.1 ?
H21A C21 H21B 108.4 ?
N4 C22 C23 121.4(3) ?
N4 C22 C21 115.2(3) ?
C23 C22 C21 123.4(3) ?
C24 C23 C22 118.9(4) ?
C24 C23 H23 120.6 ?
C22 C23 H23 120.6 ?
C23 C24 C25 119.6(4) ?
C23 C24 H24 120.2 ?
C25 C24 H24 120.2 ?
C24 C25 C26 119.3(4) ?
C24 C25 H25 120.3 ?
C26 C25 H25 120.3 ?
N4 C26 C25 121.6(4) ?
N4 C26 H26 119.2 ?
C25 C26 H26 119.2 ?

loop_
_geom_bond_atom_site_label_1
_geom_bond_atom_site_label_2
_geom_bond_distance
_geom_bond_publ_flag
Co1 O2 1.882(2) y
Co1 N3 1.893(2) y
Co1 N1 1.894(2) y
Co1 O1 1.902(2) y
Co1 N4 1.953(3) y
Co1 N2 1.954(3) y
Br1 C4 1.902(3) ?
Br2 C17 1.905(4) ?
N1 C7 1.278(4) ?
N1 C8 1.462(4) ?
N2 C13 1.343(4) ?
N2 C9 1.349(4) ?
N3 C20 1.277(4) ?
N3 C21 1.460(4) ?
N4 C26 1.333(4) ?
N4 C22 1.351(4) ?
N5 O3 1.192(5) ?
N5 O5 1.195(5) ?
N5 O4 1.210(5) ?
O1 C1 1.306(4) ?
O2 C14 1.298(4) ?
C1 C2 1.413(4) ?
C1 C6 1.417(4) ?
C2 C3 1.360(5) ?
C2 H2 0.9300 ?
C3 C4 1.394(5) ?
C3 H3 0.9300 ?
C4 C5 1.360(5) ?
C5 C6 1.402(4) ?
C5 H5 0.9300 ?
C6 C7 1.433(4) ?
C7 H7 0.9300 ?
C8 C9 1.488(5) ?
C8 H8A 0.9700 ?
C8 H8B 0.9700 ?
C9 C10 1.371(5) ?
C10 C11 1.366(5) ?
C10 H10 0.9300 ?
C11 C12 1.375(6) ?
C11 H11 0.9300 ?
C12 C13 1.373(5) ?
C12 H12 0.9300 ?
C13 H13 0.9300 ?
C14 C15 1.407(4) ?
C14 C19 1.425(4) ?
C15 C16 1.370(5) ?
C15 H15 0.9300 ?
C16 C17 1.384(5) ?
C16 H16 0.9300 ?
C17 C18 1.359(5) ?
C18 C19 1.402(5) ?
C18 H18 0.9300 ?
C19 C20 1.435(4) ?
C20 H20 0.9300 ?
C21 C22 1.489(5) ?
C21 H21A 0.9700 ?
C21 H21B 0.9700 ?
C22 C23 1.381(5) ?
C23 C24 1.369(6) ?
C23 H23 0.9300 ?
C24 C25 1.371(6) ?
C24 H24 0.9300 ?
C25 C26 1.376(5) ?
C25 H25 0.9300 ?
C26 H26 0.9300 ?

loop_
_geom_hbond_atom_site_label_D
_geom_hbond_atom_site_label_H
_geom_hbond_atom_site_label_A
_geom_hbond_site_symmetry_A
_geom_hbond_distance_DH
_geom_hbond_distance_HA
_geom_hbond_distance_DA
_geom_hbond_angle_DHA
_geom_hbond_publ_flag
C8 H8B O3 . 0.97 2.47 3.313(6) 146 yes
C13 H13 N3 . 0.93 2.61 3.080(4) 112 ?
C21 H21B O5 3_645 0.97 2.43 3.197(6) 136 yes
C25 H25 O4 2_655 0.93 2.47 3.332(5) 153 yes
C26 H26 O4 . 0.93 2.44 3.213(5) 141 yes

loop_
_geom_torsion_atom_site_label_1
_geom_torsion_atom_site_label_2
_geom_torsion_atom_site_label_3
_geom_torsion_atom_site_label_4
_geom_torsion
O2 Co1 N1 C7 -104.4(3)
O1 Co1 N1 C7 -13.0(3)
N4 Co1 N1 C7 76.2(3)
N2 Co1 N1 C7 164.4(3)
O2 Co1 N1 C8 69.0(2)
O1 Co1 N1 C8 160.4(2)
N4 Co1 N1 C8 -110.4(2)
N2 Co1 N1 C8 -22.2(2)
O2 Co1 N2 C13 108.6(3)
N3 Co1 N2 C13 16.1(3)
N1 Co1 N2 C13 -165.7(3)
N4 Co1 N2 C13 -67.2(3)
O2 Co1 N2 C9 -76.8(2)
N3 Co1 N2 C9 -169.2(2)
N1 Co1 N2 C9 8.9(2)
N4 Co1 N2 C9 107.5(2)
O2 Co1 N3 C20 -20.8(3)
O1 Co1 N3 C20 -112.4(3)
N4 Co1 N3 C20 158.7(3)
N2 Co1 N3 C20 70.0(3)
O2 Co1 N3 C21 159.0(2)
O1 Co1 N3 C21 67.4(2)
N4 Co1 N3 C21 -21.5(2)
N2 Co1 N3 C21 -110.2(2)
N3 Co1 N4 C26 -166.9(3)
N1 Co1 N4 C26 11.6(3)
O1 Co1 N4 C26 105.0(3)
N2 Co1 N4 C26 -71.2(3)
N3 Co1 N4 C22 9.8(2)
N1 Co1 N4 C22 -171.6(2)
O1 Co1 N4 C22 -78.3(2)
N2 Co1 N4 C22 105.5(2)
O2 Co1 O1 C1 110.2(2)
N3 Co1 O1 C1 -157.5(2)
N1 Co1 O1 C1 24.3(2)
N4 Co1 O1 C1 -74.0(2)
N3 Co1 O2 C14 34.1(2)
N1 Co1 O2 C14 -144.6(2)
O1 Co1 O2 C14 122.0(2)
N2 Co1 O2 C14 -61.6(2)
Co1 O1 C1 C2 161.0(2)
Co1 O1 C1 C6 -20.9(4)
O1 C1 C2 C3 178.8(3)
C6 C1 C2 C3 0.6(5)
C1 C2 C3 C4 0.6(6)
C2 C3 C4 C5 -1.9(5)
C2 C3 C4 Br1 179.1(3)
C3 C4 C5 C6 1.9(5)
Br1 C4 C5 C6 -179.1(2)
C4 C5 C6 C1 -0.7(5)
C4 C5 C6 C7 -178.2(3)
O1 C1 C6 C5 -178.7(3)
C2 C1 C6 C5 -0.6(4)
O1 C1 C6 C7 -1.2(5)
C2 C1 C6 C7 176.9(3)
C8 N1 C7 C6 -176.1(3)
Co1 N1 C7 C6 -3.0(5)
C5 C6 C7 N1 -168.2(3)
C1 C6 C7 N1 14.3(5)
C7 N1 C8 C9 -156.2(3)
Co1 N1 C8 C9 29.8(3)
C13 N2 C9 C10 1.8(5)
Co1 N2 C9 C10 -173.3(3)
C13 N2 C9 C8 -178.7(3)
Co1 N2 C9 C8 6.1(3)
N1 C8 C9 N2 -22.8(4)
N1 C8 C9 C10 156.7(3)
N2 C9 C10 C11 -1.8(6)
C8 C9 C10 C11 178.9(4)
C9 C10 C11 C12 -0.1(6)
C10 C11 C12 C13 1.8(6)
C9 N2 C13 C12 -0.1(5)
Co1 N2 C13 C12 174.4(3)
C11 C12 C13 N2 -1.8(6)
Co1 O2 C14 C15 152.3(2)
Co1 O2 C14 C19 -28.7(4)
O2 C14 C15 C16 -179.8(3)
C19 C14 C15 C16 1.1(5)
C14 C15 C16 C17 -1.7(5)
C15 C16 C17 C18 0.5(5)
C15 C16 C17 Br2 -178.9(3)
C16 C17 C18 C19 1.3(5)
Br2 C17 C18 C19 -179.3(2)
C17 C18 C19 C14 -1.9(5)
C17 C18 C19 C20 -179.8(3)
O2 C14 C19 C18 -178.3(3)
C15 C14 C19 C18 0.7(4)
O2 C14 C19 C20 -0.5(5)
C15 C14 C19 C20 178.5(3)
C21 N3 C20 C19 -179.3(3)
Co1 N3 C20 C19 0.5(5)
C18 C19 C20 N3 -166.3(3)
C14 C19 C20 N3 15.9(5)
C20 N3 C21 C22 -152.2(3)
Co1 N3 C21 C22 27.9(3)
C26 N4 C22 C23 0.3(5)
Co1 N4 C22 C23 -176.7(3)
C26 N4 C22 C21 -179.1(3)
Co1 N4 C22 C21 3.9(4)
N3 C21 C22 N4 -20.2(4)
N3 C21 C22 C23 160.5(3)
N4 C22 C23 C24 -0.1(6)
C21 C22 C23 C24 179.3(4)
C22 C23 C24 C25 -0.6(6)
C23 C24 C25 C26 1.0(7)
C22 N4 C26 C25 0.1(5)
Co1 N4 C26 C25 176.7(3)
C24 C25 C26 N4 -0.7(6)
